data_7037339
loop_
_publ_author_name
'Dauer, David-R'
'Fl\"ugge, Melchior'
'Herbst-Irmer, Regine'
'Stalke, Dietmar'

_publ_section_title
;
 Group 13 metal complexes containing the
 bis-(4-methylbenzoxazol-2-yl)-methanide ligand.
;
_journal_issue 14
_journal_name_full 'Dalton transactions (Cambridge, England : 2003)'
_journal_page_first 6149
_journal_page_last 6158
_journal_paper_doi 10.1039/c5dt03913d
_journal_volume 45
_journal_year 2016
_chemical_formula_moiety 'C18 H16 Al I N2 O2'
_chemical_formula_sum 'C18 H16 Al I N2 O2'
_chemical_formula_weight 446.21
_chemical_name_common '[MeIAl{(4-Me-NCOC6H3)2CH}]'
_chemical_name_systematic 'Iodo methyl aluminium bis-(4-methylbenzoxazol-2-yl)-methanide'
_chemical_properties_physical 'Air-sensitive, Moisture-sensitive, Oxygen-sensitive'
_space_group_crystal_system orthorhombic
_space_group_IT_number 57
_space_group_name_Hall '-P 2c 2b'
_space_group_name_H-M_alt 'P b c m'
_symmetry_space_group_name_Hall '-P 2c 2b'
_symmetry_space_group_name_H-M 'P b c m'
_atom_sites_solution_hydrogens geom
_audit_creation_method SHELXL-2013
_audit_update_record
;
2015-10-03 deposited with the CCDC.
2015-11-19 downloaded from the CCDC.
;
_cell_angle_alpha 90
_cell_angle_beta 90
_cell_angle_gamma 90
_cell_formula_units_Z 4
_cell_length_a 8.015(2)
_cell_length_b 13.868(2)
_cell_length_c 15.566(3)
_cell_measurement_reflns_used 7344
_cell_measurement_temperature 100(2)
_cell_measurement_theta_max 20.487
_cell_measurement_theta_min 2.316
_cell_volume 1730.2(6)
_computing_cell_refinement 'SAINT V8.34A'
_computing_data_collection 'APEX2 v2012.2'
_computing_data_reduction 'SAINT V8.34A'
_computing_molecular_graphics 'XP Version 5.1'
_computing_publication_material 'XP Version 5.1'
_computing_structure_refinement 'SHELXL-2013 (Sheldrick, 2013)'
_computing_structure_solution 'SHELXT (Sheldrick,Acta Cryst.(2015)A71,3-8)'
_diffrn_ambient_temperature 100(2)
_diffrn_measured_fraction_theta_full 1.000
_diffrn_measured_fraction_theta_max 1.000
_diffrn_measurement_device_type 'Bruker Smart APEX II Quazar'
_diffrn_measurement_method 'omega scans'
_diffrn_radiation_type AgK\a
_diffrn_radiation_wavelength 0.56086
_diffrn_reflns_av_R_equivalents 0.0431
_diffrn_reflns_av_unetI/netI 0.0195
_diffrn_reflns_Laue_measured_fraction_full 1.000
_diffrn_reflns_Laue_measured_fraction_max 1.000
_diffrn_reflns_limit_h_max 10
_diffrn_reflns_limit_h_min -10
_diffrn_reflns_limit_k_max 17
_diffrn_reflns_limit_k_min -17
_diffrn_reflns_limit_l_max 19
_diffrn_reflns_limit_l_min -19
_diffrn_reflns_number 25400
_diffrn_reflns_point_group_measured_fraction_full 1.000
_diffrn_reflns_point_group_measured_fraction_max 1.000
_diffrn_reflns_theta_full 19.665
_diffrn_reflns_theta_max 20.793
_diffrn_reflns_theta_min 2.005
_diffrn_source 'INCOATEC Microsource'
_exptl_absorpt_coefficient_mu 1.019
_exptl_absorpt_correction_T_max 0.7445
_exptl_absorpt_correction_T_min 0.6987
_exptl_absorpt_correction_type multi-scan
_exptl_absorpt_process_details SADABS-2014/4
_exptl_crystal_colour yellow
_exptl_crystal_density_diffrn 1.713
_exptl_crystal_description plate
_exptl_crystal_F_000 880
_exptl_crystal_preparation Luminescent
_exptl_crystal_recrystallization_method 'Re-crystallisation from solvent: toluene'
_exptl_crystal_size_max 0.159
_exptl_crystal_size_mid 0.108
_exptl_crystal_size_min 0.069
_refine_diff_density_max 0.502
_refine_diff_density_min -0.894
_refine_diff_density_rms 0.083
_refine_ls_extinction_method none
_refine_ls_goodness_of_fit_ref 1.081
_refine_ls_hydrogen_treatment constr
_refine_ls_matrix_type full
_refine_ls_number_parameters 118
_refine_ls_number_reflns 1915
_refine_ls_number_restraints 5
_refine_ls_restrained_S_all 1.147
_refine_ls_R_factor_all 0.0294
_refine_ls_R_factor_gt 0.0222
_refine_ls_shift/su_max 0.001
_refine_ls_shift/su_mean 0.000
_refine_ls_structure_factor_coef Fsqd
_refine_ls_weighting_details 'w=1/[\s^2^(Fo^2^)+(0.0241P)^2^+2.0659P] where P=(Fo^2^+2Fc^2^)/3'
_refine_ls_weighting_scheme calc
_refine_ls_wR_factor_gt 0.0516
_refine_ls_wR_factor_ref 0.0542
_reflns_Friedel_coverage 0.000
_reflns_number_gt 1665
_reflns_number_total 1915
_reflns_threshold_expression 'I > 2\s(I)'
_cod_data_source_file c5dt03913d2.cif
_cod_data_source_block 6_mbox2CHAlMeI
_cod_depositor_comments 'Adding full bibliography for 7037336--7037343.cif.'
_cod_database_code 7037339
_shelx_space_group_comment
;
The symmetry employed for this shelxl refinement is uniquely defined
by the following loop, which should always be used as a source of
symmetry information in preference to the above space-group names.
They are only intended as comments.
;
_shelx_estimated_absorpt_t_min 0.855
_shelx_estimated_absorpt_t_max 0.933
_shelxl_version_number 2013-4

loop_
_space_group_symop_operation_xyz
'x, y, z'
'-x, -y, z+1/2'
'-x, y+1/2, -z+1/2'
'x, -y+1/2, -z'
'-x, -y, -z'
'x, y, -z-1/2'
'x, -y-1/2, z-1/2'
'-x, y-1/2, z'

loop_
_atom_site_label
_atom_site_type_symbol
_atom_site_fract_x
_atom_site_fract_y
_atom_site_fract_z
_atom_site_U_iso_or_equiv
_atom_site_adp_type
_atom_site_occupancy
_atom_site_site_symmetry_order
_atom_site_calc_flag
_atom_site_refinement_flags_posn
_atom_site_refinement_flags_adp
_atom_site_refinement_flags_occupancy
_atom_site_disorder_assembly
_atom_site_disorder_group
C1' C 0.6627(4) 0.6317(2) 0.2500 0.0167(7) Uani 1 2 d S T P . .
H1' H 0.7812 0.6337 0.2500 0.020 Uiso 1 2 calc R U P . .
C1 C 0.5781(3) 0.63028(16) 0.32754(14) 0.0141(5) Uani 1 1 d . . . . .
O1 O 0.6693(2) 0.63133(12) 0.40130(10) 0.0166(3) Uani 1 1 d . . . . .
C2 C 0.5546(3) 0.62719(16) 0.46775(14) 0.0156(5) Uani 1 1 d . . . . .
C3 C 0.5906(3) 0.62434(17) 0.55420(15) 0.0202(5) Uani 1 1 d . . . . .
H3 H 0.7017 0.6266 0.5754 0.024 Uiso 1 1 calc R U . . .
C4 C 0.4533(3) 0.61789(18) 0.60803(15) 0.0236(6) Uani 1 1 d . . . . .
H4 H 0.4700 0.6151 0.6684 0.028 Uiso 1 1 calc R U . . .
C5 C 0.2929(3) 0.61545(17) 0.57574(15) 0.0209(5) Uani 1 1 d . . . . .
H5 H 0.2029 0.6106 0.6152 0.025 Uiso 1 1 calc R U . . .
C6 C 0.2558(3) 0.61972(16) 0.48755(14) 0.0162(5) Uani 1 1 d . . . . .
C7 C 0.3945(3) 0.62498(15) 0.43348(14) 0.0139(5) Uani 1 1 d . . . . .
C15 C 0.0775(3) 0.62082(19) 0.45784(16) 0.0234(6) Uani 1 1 d . . . . .
H15A H 0.0485 0.6856 0.4377 0.035 Uiso 1 1 calc R U . . .
H15B H 0.0043 0.6029 0.5057 0.035 Uiso 1 1 calc R U . . .
H15C H 0.0634 0.5746 0.4108 0.035 Uiso 1 1 calc R U . . .
N1 N 0.4125(2) 0.62729(13) 0.34243(12) 0.0129(4) Uani 1 1 d D . . . .
Al1 Al 0.25617(12) 0.62289(7) 0.2500 0.0122(2) Uani 1 2 d DS T P . .
I1 I 0.12718(3) 0.45514(2) 0.2500 0.01691(8) Uani 0.9718(7) 2 d DS T P A 1
C1M C 0.1047(6) 0.7294(3) 0.2500 0.01691(8) Uani 0.9718(7) 2 d DS T P A 1
H1MA H 0.0537 0.7357 0.3069 0.025 Uiso 0.4859(4) 1 calc R U P A 1
H1MB H 0.0174 0.7184 0.2070 0.025 Uiso 0.4859(4) 1 calc R U P A 1
H1MC H 0.1654 0.7887 0.2360 0.025 Uiso 0.4859(4) 1 calc R U P A 1
I1' I 0.0763(12) 0.7481(6) 0.2500 0.01691(8) Uani 0.0282(7) 2 d DS T P A 2
C1M' C 0.177(7) 0.4894(18) 0.2500 0.01691(8) Uani 0.0282(7) 2 d DS T P A 2
H1M1 H 0.0953 0.4807 0.2961 0.025 Uiso 0.0141(4) 1 calc R U P A 2
H1M2 H 0.2717 0.4458 0.2593 0.025 Uiso 0.0141(4) 1 calc R U P A 2
H1M3 H 0.1249 0.4748 0.1946 0.025 Uiso 0.0141(4) 1 calc R U P A 2

loop_
_atom_site_aniso_label
_atom_site_aniso_U_11
_atom_site_aniso_U_22
_atom_site_aniso_U_33
_atom_site_aniso_U_23
_atom_site_aniso_U_13
_atom_site_aniso_U_12
C1' 0.0090(16) 0.0223(17) 0.0186(17) 0.000 0.000 -0.0009(14)
C1 0.0137(11) 0.0146(11) 0.0140(12) 0.0002(9) -0.0032(9) -0.0002(9)
O1 0.0148(8) 0.0222(8) 0.0128(8) 0.0004(7) -0.0034(6) -0.0001(7)
C2 0.0194(12) 0.0144(11) 0.0130(11) 0.0009(9) 0.0012(9) 0.0018(10)
C3 0.0259(14) 0.0192(12) 0.0156(12) 0.0002(9) -0.0052(10) 0.0028(11)
C4 0.0402(16) 0.0197(12) 0.0110(12) 0.0007(9) -0.0010(11) 0.0071(12)
C5 0.0319(15) 0.0177(12) 0.0131(12) 0.0001(9) 0.0066(10) 0.0042(11)
C6 0.0218(12) 0.0112(10) 0.0156(11) 0.0001(9) 0.0035(10) 0.0021(9)
C7 0.0216(13) 0.0099(10) 0.0101(10) 0.0006(8) -0.0010(9) 0.0009(9)
C15 0.0218(13) 0.0296(14) 0.0189(13) -0.0016(11) 0.0081(10) 0.0002(11)
N1 0.0149(10) 0.0136(9) 0.0102(9) 0.0001(7) 0.0022(7) -0.0002(8)
Al1 0.0112(5) 0.0141(4) 0.0114(5) 0.000 0.000 0.0002(4)
I1 0.01869(13) 0.01433(12) 0.01770(13) 0.000 0.000 -0.00476(10)
C1M 0.01869(13) 0.01433(12) 0.01770(13) 0.000 0.000 -0.00476(10)
I1' 0.01869(13) 0.01433(12) 0.01770(13) 0.000 0.000 -0.00476(10)
C1M' 0.01869(13) 0.01433(12) 0.01770(13) 0.000 0.000 -0.00476(10)

loop_
_atom_type_symbol
_atom_type_description
_atom_type_scat_dispersion_real
_atom_type_scat_dispersion_imag
_atom_type_scat_source
C C 0.0015 0.0009 'International Tables Vol C Tables 4.2.6.8 and 6.1.1.4'
H H 0.0000 0.0000 'International Tables Vol C Tables 4.2.6.8 and 6.1.1.4'
N N 0.0030 0.0019 'International Tables Vol C Tables 4.2.6.8 and 6.1.1.4'
O O 0.0056 0.0036 'International Tables Vol C Tables 4.2.6.8 and 6.1.1.4'
Al Al 0.0406 0.0313 'International Tables Vol C Tables 4.2.6.8 and 6.1.1.4'
I I -0.8919 1.1868 'International Tables Vol C Tables 4.2.6.8 and 6.1.1.4'

loop_
_geom_angle_atom_site_label_1
_geom_angle_atom_site_label_2
_geom_angle_atom_site_label_3
_geom_angle
_geom_angle_site_symmetry_1
_geom_angle_site_symmetry_3
C1 C1' C1 121.4(3) 6_556 .
N1 C1 O1 112.58(19) . .
N1 C1 C1' 129.2(2) . .
O1 C1 C1' 118.2(2) . .
C1 O1 C2 105.85(17) . .
C3 C2 O1 126.3(2) . .
C3 C2 C7 124.6(2) . .
O1 C2 C7 109.09(18) . .
C2 C3 C4 115.2(2) . .
C5 C4 C3 121.4(2) . .
C4 C5 C6 123.4(2) . .
C7 C6 C5 115.0(2) . .
C7 C6 C15 124.8(2) . .
C5 C6 C15 120.1(2) . .
C2 C7 C6 120.3(2) . .
C2 C7 N1 106.75(19) . .
C6 C7 N1 132.9(2) . .
C1 N1 C7 105.73(18) . .
C1 N1 Al1 121.18(15) . .
C7 N1 Al1 133.06(16) . .
N1 Al1 N1 97.84(12) . 6_556
N1 Al1 C1M 113.08(10) . .
N1 Al1 C1M 113.08(10) 6_556 .
N1 Al1 C1M' 104.0(11) . .
N1 Al1 C1M' 104.0(11) 6_556 .
N1 Al1 I1' 113.25(16) . .
N1 Al1 I1' 113.25(16) 6_556 .
C1M' Al1 I1' 121.4(17) . .
N1 Al1 I1 107.20(6) . .
N1 Al1 I1 107.20(6) 6_556 .
C1M Al1 I1 116.63(14) . .

loop_
_geom_bond_atom_site_label_1
_geom_bond_atom_site_label_2
_geom_bond_distance
_geom_bond_site_symmetry_2
C1' C1 1.384(3) 6_556
C1' C1 1.384(3) .
C1 N1 1.348(3) .
C1 O1 1.361(3) .
O1 C2 1.385(3) .
C2 C3 1.377(3) .
C2 C7 1.390(3) .
C3 C4 1.386(4) .
C4 C5 1.381(4) .
C5 C6 1.406(3) .
C6 C7 1.396(3) .
C6 C15 1.502(3) .
C7 N1 1.425(3) .
N1 Al1 1.909(2) .
Al1 N1 1.909(2) 6_556
Al1 C1M 1.912(4) .
Al1 C1M' 1.957(18) .
Al1 I1' 2.256(8) .
Al1 I1 2.5458(11) .

loop_
_geom_torsion_atom_site_label_1
_geom_torsion_atom_site_label_2
_geom_torsion_atom_site_label_3
_geom_torsion_atom_site_label_4
_geom_torsion
_geom_torsion_site_symmetry_1
C1 C1' C1 N1 0.2(5) 6_556
C1 C1' C1 O1 179.68(19) 6_556
N1 C1 O1 C2 1.0(2) .
C1' C1 O1 C2 -178.6(2) .
C1 O1 C2 C3 178.4(2) .
C1 O1 C2 C7 -0.8(2) .
O1 C2 C3 C4 -178.4(2) .
C7 C2 C3 C4 0.6(4) .
C2 C3 C4 C5 -0.5(4) .
C3 C4 C5 C6 -0.3(4) .
C4 C5 C6 C7 1.1(3) .
C4 C5 C6 C15 -177.5(2) .
C3 C2 C7 C6 0.2(4) .
O1 C2 C7 C6 179.3(2) .
C3 C2 C7 N1 -178.9(2) .
O1 C2 C7 N1 0.3(2) .
C5 C6 C7 C2 -1.0(3) .
C15 C6 C7 C2 177.5(2) .
C5 C6 C7 N1 177.7(2) .
C15 C6 C7 N1 -3.8(4) .
O1 C1 N1 C7 -0.8(3) .
C1' C1 N1 C7 178.8(3) .
O1 C1 N1 Al1 -178.86(14) .
C1' C1 N1 Al1 0.7(4) .
C2 C7 N1 C1 0.2(2) .
C6 C7 N1 C1 -178.6(2) .
C2 C7 N1 Al1 178.00(17) .
C6 C7 N1 Al1 -0.8(4) .
